data_4085711
loop_
_publ_author_name
'Kumaran, Elumalai'
'Leong, Weng Kee'

_publ_section_title
;
 [Cp*RhCl2]2-Catalyzed Alkyne Hydroamination to 1,2-Dihydroquinolines
;
_journal_issue 9
_journal_name_full Organometallics
_journal_page_first 1779
_journal_paper_doi 10.1021/om501253v
_journal_volume 34
_journal_year 2015
_chemical_formula_sum 'C25 H25 N O3'
_chemical_formula_weight 387.46
_chemical_name_systematic
; 
 ? 
;
_space_group_IT_number 2
_symmetry_cell_setting triclinic
_symmetry_space_group_name_Hall '-P 1'
_symmetry_space_group_name_H-M 'P -1'
_atom_sites_solution_hydrogens geom
_atom_sites_solution_primary direct
_atom_sites_solution_secondary difmap
_audit_creation_method SHELXL-97
_cell_angle_alpha 98.309(3)
_cell_angle_beta 104.241(3)
_cell_angle_gamma 97.519(3)
_cell_formula_units_Z 4
_cell_length_a 9.9270(6)
_cell_length_b 12.9188(7)
_cell_length_c 16.2923(9)
_cell_measurement_reflns_used 381
_cell_measurement_temperature 103(2)
_cell_measurement_theta_max 24.05
_cell_measurement_theta_min 3.26
_cell_volume 1973.5(2)
_computing_cell_refinement 'Bruker SAINT'
_computing_data_collection 'Bruker APEX2'
_computing_data_reduction 'Bruker SAINT'
_computing_molecular_graphics 'Bruker SHELXTL'
_computing_publication_material 'Bruker SHELXTL'
_computing_structure_refinement 'SHELXL-97 (Sheldrick, 2008)'
_computing_structure_solution 'SHELXS-97 (Sheldrick, 2008)'
_diffrn_ambient_temperature 103(2)
_diffrn_measured_fraction_theta_full 0.998
_diffrn_measured_fraction_theta_max 0.998
_diffrn_measurement_device_type 'Bruker APEX-II CCD'
_diffrn_measurement_method '\f and \w scans'
_diffrn_radiation_monochromator graphite
_diffrn_radiation_source 'fine-focus sealed tube'
_diffrn_radiation_type MoK\a
_diffrn_radiation_wavelength 0.71073
_diffrn_reflns_av_R_equivalents 0.0630
_diffrn_reflns_av_sigmaI/netI 0.0519
_diffrn_reflns_limit_h_max 11
_diffrn_reflns_limit_h_min -12
_diffrn_reflns_limit_k_max 15
_diffrn_reflns_limit_k_min -16
_diffrn_reflns_limit_l_max 20
_diffrn_reflns_limit_l_min 0
_diffrn_reflns_number 9693
_diffrn_reflns_theta_full 26.37
_diffrn_reflns_theta_max 26.37
_diffrn_reflns_theta_min 2.15
_diffrn_standards_number 0
_exptl_absorpt_coefficient_mu 0.085
_exptl_absorpt_correction_T_max 0.9932
_exptl_absorpt_correction_T_min 0.9700
_exptl_absorpt_correction_type multi-scan
_exptl_absorpt_process_details sadabs
_exptl_crystal_colour colourless
_exptl_crystal_density_diffrn 1.304
_exptl_crystal_density_method 'not measured'
_exptl_crystal_description plate
_exptl_crystal_F_000 824
_exptl_crystal_size_max 0.36
_exptl_crystal_size_mid 0.28
_exptl_crystal_size_min 0.08
_refine_diff_density_max 0.406
_refine_diff_density_min -0.381
_refine_diff_density_rms 0.072
_refine_ls_extinction_method none
_refine_ls_goodness_of_fit_ref 1.102
_refine_ls_hydrogen_treatment mixed
_refine_ls_matrix_type full
_refine_ls_number_parameters 575
_refine_ls_number_reflns 8056
_refine_ls_number_restraints 182
_refine_ls_restrained_S_all 1.154
_refine_ls_R_factor_all 0.0924
_refine_ls_R_factor_gt 0.0594
_refine_ls_shift/su_max 0.000
_refine_ls_shift/su_mean 0.000
_refine_ls_structure_factor_coef Fsqd
_refine_ls_weighting_details 'calc w=1/[\s^2^(Fo^2^)+(0.1073P)^2^+0.1069P] where P=(Fo^2^+2Fc^2^)/3'
_refine_ls_weighting_scheme calc
_refine_ls_wR_factor_gt 0.1697
_refine_ls_wR_factor_ref 0.1851
_reflns_number_gt 5525
_reflns_number_total 8056
_reflns_threshold_expression >2sigma(I)
_cod_data_source_file om501253v_si_002.cif
_cod_data_source_block lwk44s
_cod_depositor_comments
;
The following automatic conversions were performed:

'_symmetry_cell_setting' value 'Triclinic' changed to 'triclinic'
according to
/usr/data/users/saulius/crontab/automatic-downloads/rss-feeds/ACS/lib/dictionaries/cif_core.dic
dictionary named 'cif_core.dic' version 2.4.2 from 2011-04-26.

Automatic conversion script
Id: cif_fix_values 3271 2015-04-21 07:52:19Z andrius 

 Adding full bibliography for 4085710--4085711.cif.
;
_cod_original_cell_volume 1973.54(19)
_cod_original_sg_symbol_H-M P-1
_cod_database_code 4085711

loop_
_symmetry_equiv_pos_as_xyz
'x, y, z'
'-x, -y, -z'

loop_
_atom_site_label
_atom_site_type_symbol
_atom_site_fract_x
_atom_site_fract_y
_atom_site_fract_z
_atom_site_U_iso_or_equiv
_atom_site_adp_type
_atom_site_occupancy
_atom_site_symmetry_multiplicity
_atom_site_calc_flag
_atom_site_refinement_flags
_atom_site_disorder_assembly
_atom_site_disorder_group
N1A N 0.8817(2) 0.43536(15) 0.24302(13) 0.0176(4) Uani 1 1 d D . .
H1A H 0.918(3) 0.390(2) 0.2846(19) 0.039(8) Uiso 1 1 d . . .
C1A C 0.9697(2) 0.54185(18) 0.26030(14) 0.0171(5) Uani 1 1 d . A .
C2A C 0.8991(2) 0.60182(19) 0.19351(15) 0.0206(5) Uani 1 1 d . . .
H2AA H 0.9040 0.6762 0.2091 0.025 Uiso 1 1 calc R A .
C3A C 0.8301(2) 0.5532(2) 0.11313(16) 0.0232(5) Uani 1 1 d D A .
C4A C 0.8070(6) 0.4248(2) 0.0929(3) 0.0151(7) Uani 0.50 1 d PGDU A 1
C5A C 0.8377(7) 0.3722(3) 0.1621(2) 0.0164(7) Uani 0.50 1 d PGDU A 1
C6A C 0.8087(6) 0.2619(3) 0.14845(19) 0.0180(9) Uani 0.50 1 d PGDU A 1
H6AA H 0.8297 0.2260 0.1958 0.022 Uiso 0.50 1 calc PR A 1
C7A C 0.7490(4) 0.2042(2) 0.0655(2) 0.0183(9) Uani 0.50 1 d PGDU A 1
C8A C 0.7183(4) 0.2567(2) -0.00371(18) 0.0190(9) Uani 0.50 1 d PGDU A 1
H8AA H 0.6775 0.2172 -0.0604 0.023 Uiso 0.50 1 calc PR A 1
C9A C 0.7473(5) 0.3670(2) 0.0100(2) 0.0192(9) Uani 0.50 1 d PGDU A 1
H9AA H 0.7264 0.4029 -0.0374 0.023 Uiso 0.50 1 calc PR A 1
O11A O 0.7183(4) 0.0963(3) 0.0594(2) 0.0252(6) Uani 0.50 1 d PDU A 1
C11A C 0.6377(6) 0.0356(4) -0.0215(3) 0.0322(9) Uani 0.50 1 d PD A 1
H11A H 0.6234 -0.0398 -0.0174 0.048 Uiso 0.50 1 calc PR A 1
H11B H 0.6881 0.0463 -0.0651 0.048 Uiso 0.50 1 calc PR A 1
H11C H 0.5460 0.0584 -0.0377 0.048 Uiso 0.50 1 calc PR A 1
C4A C 0.8131(7) 0.4488(4) 0.0880(4) 0.0151(7) Uani 0.50 1 d PDU A 2
C5A C 0.8413(8) 0.3876(5) 0.1530(3) 0.0164(7) Uani 0.50 1 d PDU A 2
C6A C 0.8216(7) 0.2770(5) 0.1326(4) 0.0180(9) Uani 0.50 1 d PDU A 2
H6CA H 0.8396 0.2357 0.1766 0.022 Uiso 0.50 1 calc PR A 2
C7A C 0.7749(6) 0.2287(3) 0.0462(3) 0.0183(9) Uani 0.50 1 d PDU A 2
C8A C 0.7517(5) 0.2866(4) -0.0191(3) 0.0190(9) Uani 0.50 1 d PDU A 2
H8CA H 0.7231 0.2522 -0.0777 0.023 Uiso 0.50 1 calc PR A 2
C9A C 0.7712(6) 0.3969(4) 0.0032(4) 0.0192(9) Uani 0.50 1 d PDU A 2
H9CA H 0.7552 0.4376 -0.0413 0.023 Uiso 0.50 1 calc PR A 2
O11A O 0.7538(4) 0.1196(2) 0.0192(2) 0.0252(6) Uani 0.50 1 d PDU A 2
C11A C 0.7498(7) 0.0551(4) 0.0828(3) 0.0322(9) Uani 0.50 1 d PD A 2
H11D H 0.7329 -0.0200 0.0557 0.048 Uiso 0.50 1 calc PR A 2
H11E H 0.6737 0.0689 0.1091 0.048 Uiso 0.50 1 calc PR A 2
H11F H 0.8402 0.0719 0.1272 0.048 Uiso 0.50 1 calc PR A 2
C10A C 0.9720(2) 0.59437(18) 0.35109(15) 0.0203(5) Uani 1 1 d . . .
H10A H 0.8752 0.5974 0.3541 0.031 Uiso 1 1 calc R A .
H10B H 1.0265 0.6665 0.3645 0.031 Uiso 1 1 calc R . .
H10C H 1.0158 0.5528 0.3928 0.031 Uiso 1 1 calc R . .
C12A C 1.1220(2) 0.53780(18) 0.25576(14) 0.0176(5) Uani 1 1 d . . .
C13A C 1.1937(3) 0.6159(2) 0.22381(17) 0.0292(6) Uani 1 1 d . A .
H13A H 1.1466 0.6701 0.2027 0.035 Uiso 1 1 calc R . .
C14A C 1.3319(3) 0.6158(2) 0.22239(17) 0.0326(7) Uani 1 1 d . . .
H14A H 1.3789 0.6708 0.2013 0.039 Uiso 1 1 calc R A .
C15A C 1.4042(2) 0.5370(2) 0.25121(15) 0.0218(5) Uani 1 1 d . A .
C16A C 1.3342(3) 0.4606(2) 0.28485(16) 0.0236(5) Uani 1 1 d . . .
H16A H 1.3821 0.4074 0.3070 0.028 Uiso 1 1 calc R A .
C17A C 1.1953(3) 0.46085(19) 0.28662(16) 0.0227(5) Uani 1 1 d . A .
H17A H 1.1493 0.4072 0.3094 0.027 Uiso 1 1 calc R . .
O18A O 1.6069(2) 0.44911(16) 0.26629(12) 0.0340(5) Uani 1 1 d U A .
H18A H 1.708(5) 0.457(3) 0.267(3) 0.090(14) Uiso 1 1 d . . .
C18A C 1.5534(3) 0.5400(2) 0.24457(18) 0.0312(6) Uani 1 1 d . . .
H18B H 1.5559 0.5455 0.1849 0.037 Uiso 1 1 calc R A .
H18C H 1.6144 0.6039 0.2835 0.037 Uiso 1 1 calc R . .
C19A C 0.7786(3) 0.6147(2) 0.04412(15) 0.0268(6) Uani 1 1 d . . .
C20A C 0.8749(3) 0.6602(3) 0.00436(18) 0.0411(8) Uani 1 1 d . A .
H20A H 0.9714 0.6534 0.0226 0.049 Uiso 1 1 calc R . .
C21A C 0.8310(3) 0.7152(2) -0.06150(18) 0.0391(7) Uani 1 1 d . . .
H21A H 0.8975 0.7449 -0.0885 0.047 Uiso 1 1 calc R A .
C22A C 0.6913(3) 0.72734(18) -0.08840(15) 0.0261(6) Uani 1 1 d . A .
C23A C 0.5953(3) 0.68192(19) -0.04927(16) 0.0261(6) Uani 1 1 d . . .
H23A H 0.4991 0.6897 -0.0669 0.031 Uiso 1 1 calc R A .
C24A C 0.6390(3) 0.6250(2) 0.01567(16) 0.0259(6) Uani 1 1 d . A .
H24A H 0.5717 0.5927 0.0409 0.031 Uiso 1 1 calc R . .
O25A O 0.5023(2) 0.76134(16) -0.20416(13) 0.0410(5) Uani 1 1 d U A .
H25A H 0.4794 0.6953 -0.2208 0.061 Uiso 1 1 calc R . .
C25A C 0.6471(3) 0.7869(2) -0.16092(18) 0.0385(7) Uani 1 1 d . . .
H25B H 0.6712 0.8641 -0.1374 0.046 Uiso 1 1 calc R A .
H25C H 0.7019 0.7715 -0.2031 0.046 Uiso 1 1 calc R . .
N1B N 0.6515(2) 0.22515(15) 0.38857(13) 0.0178(4) Uani 1 1 d . . .
H1B H 0.612(3) 0.2366(18) 0.3414(16) 0.011(6) Uiso 1 1 d . . .
C1B C 0.6083(2) 0.28067(17) 0.46053(15) 0.0156(5) Uani 1 1 d . . .
C2B C 0.6725(2) 0.24009(17) 0.54125(15) 0.0161(5) Uani 1 1 d . . .
H2BA H 0.6843 0.2843 0.5953 0.019 Uiso 1 1 calc R . .
C3B C 0.7138(2) 0.14535(17) 0.54088(15) 0.0167(5) Uani 1 1 d . . .
C4B C 0.6964(2) 0.07444(18) 0.45890(14) 0.0176(5) Uani 1 1 d . B .
C5B C 0.6591(2) 0.11646(18) 0.38288(15) 0.0182(5) Uani 1 1 d . . .
C6B C 0.6398(3) 0.0525(2) 0.30299(16) 0.0266(6) Uani 1 1 d . B .
H6BA H 0.6150 0.0810 0.2519 0.032 Uiso 1 1 calc R . .
C7B C 0.6566(3) -0.0528(2) 0.29807(16) 0.0357(7) Uani 1 1 d D . .
C8B C 0.6940(3) -0.0953(2) 0.37232(17) 0.0357(7) Uani 1 1 d . B .
H8BA H 0.7065 -0.1673 0.3688 0.043 Uiso 1 1 calc R . .
C9B C 0.7128(3) -0.03128(19) 0.45156(16) 0.0269(6) Uani 1 1 d . . .
H9BA H 0.7377 -0.0605 0.5023 0.032 Uiso 1 1 calc R B .
C10B C 0.6670(3) 0.39977(18) 0.47151(16) 0.0230(5) Uani 1 1 d . . .
H10D H 0.7697 0.4100 0.4816 0.035 Uiso 1 1 calc R . .
H10E H 0.6436 0.4392 0.5207 0.035 Uiso 1 1 calc R . .
H10F H 0.6250 0.4259 0.4192 0.035 Uiso 1 1 calc R . .
O11B O 0.6162(4) -0.1357(3) 0.2251(2) 0.0225(6) Uani 0.50 1 d PDU B 1
C11B C 0.5855(6) -0.0989(4) 0.1457(3) 0.0296(8) Uani 0.50 1 d PD B 1
H11G H 0.5591 -0.1597 0.0979 0.044 Uiso 0.50 1 calc PR B 1
H11H H 0.6690 -0.0523 0.1418 0.044 Uiso 0.50 1 calc PR B 1
H11I H 0.5071 -0.0594 0.1425 0.044 Uiso 0.50 1 calc PR B 1
O11B O 0.6554(4) -0.0916(3) 0.2137(2) 0.0225(6) Uani 0.50 1 d PDU B 2
C11B C 0.6551(6) -0.2022(4) 0.2008(4) 0.0296(8) Uani 0.50 1 d PD B 2
H11J H 0.6545 -0.2277 0.1410 0.044 Uiso 0.50 1 calc PR B 2
H11K H 0.5709 -0.2388 0.2126 0.044 Uiso 0.50 1 calc PR B 2
H11L H 0.7398 -0.2169 0.2398 0.044 Uiso 0.50 1 calc PR B 2
C12B C 0.7794(3) 0.11488(17) 0.62458(15) 0.0202(5) Uani 1 1 d . . .
C13B C 0.7038(3) 0.1051(2) 0.68515(17) 0.0321(6) Uani 1 1 d . . .
H13B H 0.6068 0.1111 0.6710 0.039 Uiso 1 1 calc R . .
C14B C 0.7686(4) 0.0867(2) 0.76583(18) 0.0525(10) Uani 1 1 d . . .
H14B H 0.7144 0.0784 0.8058 0.063 Uiso 1 1 calc R . .
C15B C 0.9093(4) 0.0803(2) 0.78950(18) 0.0489(10) Uani 1 1 d . . .
C16B C 0.9839(3) 0.08660(19) 0.72871(18) 0.0371(7) Uani 1 1 d . . .
H16B H 1.0807 0.0799 0.7433 0.044 Uiso 1 1 calc R . .
C17B C 0.9206(3) 0.10245(18) 0.64706(16) 0.0261(6) Uani 1 1 d . . .
H17B H 0.9735 0.1049 0.6059 0.031 Uiso 1 1 calc R C .
O18B O 0.9167(4) -0.0229(3) 0.8985(3) 0.0281(7) Uani 0.50 1 d PU C 1
H18D H 0.9591 -0.0287 0.9486 0.042 Uiso 0.50 1 calc PR C 1
C18B C 0.9551(6) 0.0836(4) 0.8858(3) 0.0248(9) Uani 0.50 1 d P C 1
H18E H 1.0583 0.1078 0.9085 0.030 Uiso 0.50 1 calc PR C 1
H18F H 0.9067 0.1328 0.9159 0.030 Uiso 0.50 1 calc PR C 1
O18B O 0.9305(4) 0.0248(3) 0.9287(3) 0.0281(7) Uani 0.50 1 d PU C 2
H18B H 0.877(6) 0.080(5) 0.941(4) 0.041(16) Uiso 0.50 1 d P D 2
C18B C 1.0135(6) 0.0519(5) 0.8728(3) 0.0248(9) Uani 0.50 1 d P C 2
H18H H 1.0587 -0.0084 0.8554 0.030 Uiso 0.50 1 calc PR C 2
H18I H 1.0884 0.1138 0.9023 0.030 Uiso 0.50 1 calc PR C 2
C19B C 0.4470(2) 0.26386(16) 0.44431(14) 0.0143(5) Uani 1 1 d . . .
C20B C 0.3578(2) 0.19264(17) 0.37428(15) 0.0179(5) Uani 1 1 d . . .
H20B H 0.3964 0.1528 0.3348 0.022 Uiso 1 1 calc R . .
C21B C 0.2122(3) 0.17895(18) 0.36114(17) 0.0248(6) Uani 1 1 d . . .
H21B H 0.1527 0.1305 0.3123 0.030 Uiso 1 1 calc R . .
C22B C 0.1528(3) 0.23457(19) 0.41779(19) 0.0275(6) Uani 1 1 d . . .
C23B C 0.2421(3) 0.3065(2) 0.48786(18) 0.0269(6) Uani 1 1 d . . .
H23B H 0.2031 0.3465 0.5270 0.032 Uiso 1 1 calc R . .
C24B C 0.3869(3) 0.32075(18) 0.50135(15) 0.0204(5) Uani 1 1 d . . .
H24B H 0.4462 0.3698 0.5500 0.025 Uiso 1 1 calc R . .
C25B C -0.0035(3) 0.2146(3) 0.4071(3) 0.0506(10) Uani 1 1 d . . .
H25C H -0.040(5) 0.161(4) 0.363(3) 0.094(16) Uiso 1 1 d . . .
H26D H -0.034(5) 0.209(4) 0.464(3) 0.117(18) Uiso 1 1 d . . .
O25B O -0.0655(2) 0.29965(15) 0.37768(12) 0.0297(4) Uani 1 1 d U . .
H25F H -0.149(4) 0.284(3) 0.383(2) 0.051(10) Uiso 1 1 d . . .

loop_
_atom_site_aniso_label
_atom_site_aniso_U_11
_atom_site_aniso_U_22
_atom_site_aniso_U_33
_atom_site_aniso_U_23
_atom_site_aniso_U_13
_atom_site_aniso_U_12
N1A 0.0153(10) 0.0194(10) 0.0167(10) -0.0006(8) 0.0056(8) 0.0001(8)
C1A 0.0126(11) 0.0226(12) 0.0141(11) 0.0012(9) 0.0026(9) -0.0003(9)
C2A 0.0113(11) 0.0283(13) 0.0197(13) 0.0058(10) 0.0012(10) -0.0012(9)
C3A 0.0117(12) 0.0410(15) 0.0175(12) 0.0067(11) 0.0052(10) 0.0025(10)
C4A 0.0134(10) 0.0162(14) 0.0159(11) 0.0031(10) 0.0035(9) 0.0036(12)
C5A 0.0129(10) 0.0203(13) 0.0163(11) 0.0001(9) 0.0062(9) 0.0030(10)
C6A 0.0166(12) 0.0198(12) 0.0182(14) 0.0043(10) 0.0051(10) 0.0041(10)
C7A 0.0193(13) 0.0157(13) 0.0200(14) 0.0025(11) 0.0052(11) 0.0043(11)
C8A 0.0198(14) 0.0201(14) 0.0170(13) 0.0029(11) 0.0053(10) 0.0032(11)
C9A 0.0178(14) 0.0211(16) 0.0187(12) 0.0030(11) 0.0054(10) 0.0029(12)
O11A 0.0285(10) 0.0228(9) 0.0239(10) 0.0029(8) 0.0078(8) 0.0026(8)
C11A 0.046(3) 0.0201(18) 0.023(2) 0.0004(16) 0.0042(18) -0.0056(17)
C4A 0.0134(10) 0.0162(14) 0.0159(11) 0.0031(10) 0.0035(9) 0.0036(12)
C5A 0.0129(10) 0.0203(13) 0.0163(11) 0.0001(9) 0.0062(9) 0.0030(10)
C6A 0.0166(12) 0.0198(12) 0.0182(14) 0.0043(10) 0.0051(10) 0.0041(10)
C7A 0.0193(13) 0.0157(13) 0.0200(14) 0.0025(11) 0.0052(11) 0.0043(11)
C8A 0.0198(14) 0.0201(14) 0.0170(13) 0.0029(11) 0.0053(10) 0.0032(11)
C9A 0.0178(14) 0.0211(16) 0.0187(12) 0.0030(11) 0.0054(10) 0.0029(12)
O11A 0.0285(10) 0.0228(9) 0.0239(10) 0.0029(8) 0.0078(8) 0.0026(8)
C11A 0.046(3) 0.0201(18) 0.023(2) 0.0004(16) 0.0042(18) -0.0056(17)
C10A 0.0162(12) 0.0253(12) 0.0168(12) -0.0003(10) 0.0027(10) 0.0020(9)
C12A 0.0127(12) 0.0256(12) 0.0108(11) -0.0013(9) 0.0021(9) -0.0022(9)
C13A 0.0188(13) 0.0413(15) 0.0285(15) 0.0189(12) 0.0027(11) 0.0014(11)
C14A 0.0177(13) 0.0529(17) 0.0299(15) 0.0241(14) 0.0058(11) -0.0017(12)
C15A 0.0142(12) 0.0375(14) 0.0114(11) 0.0024(10) 0.0032(9) -0.0009(10)
C16A 0.0179(13) 0.0289(13) 0.0248(13) 0.0038(11) 0.0071(10) 0.0057(10)
C17A 0.0188(13) 0.0251(12) 0.0246(13) 0.0042(10) 0.0084(11) 0.0006(10)
O18A 0.0188(9) 0.0548(11) 0.0331(10) 0.0185(9) 0.0089(8) 0.0085(8)
C18A 0.0179(14) 0.0445(16) 0.0320(15) 0.0076(13) 0.0106(12) 0.0003(11)
C19A 0.0197(13) 0.0417(15) 0.0136(12) 0.0063(11) -0.0002(10) -0.0067(11)
C20A 0.0177(14) 0.074(2) 0.0277(16) 0.0189(15) 0.0010(12) -0.0072(14)
C21A 0.0328(17) 0.0513(18) 0.0277(15) 0.0112(13) 0.0090(13) -0.0178(13)
C22A 0.0413(16) 0.0196(12) 0.0127(12) 0.0001(10) 0.0060(11) -0.0056(11)
C23A 0.0271(14) 0.0324(14) 0.0180(13) 0.0077(11) 0.0034(11) 0.0042(11)
C24A 0.0216(13) 0.0373(14) 0.0194(13) 0.0114(11) 0.0057(11) 0.0002(11)
O25A 0.0524(12) 0.0493(11) 0.0359(10) 0.0245(9) 0.0187(9) 0.0298(9)
C25A 0.067(2) 0.0245(14) 0.0306(16) 0.0117(12) 0.0218(16) 0.0068(14)
N1B 0.0193(11) 0.0250(11) 0.0154(11) 0.0118(9) 0.0079(9) 0.0117(8)
C1B 0.0142(11) 0.0160(11) 0.0192(12) 0.0065(9) 0.0060(9) 0.0050(9)
C2B 0.0132(11) 0.0187(11) 0.0145(11) 0.0019(9) 0.0027(9) -0.0001(9)
C3B 0.0150(12) 0.0192(11) 0.0177(12) 0.0064(9) 0.0061(9) 0.0033(9)
C4B 0.0202(12) 0.0228(12) 0.0136(12) 0.0068(10) 0.0066(10) 0.0090(9)
C5B 0.0179(12) 0.0260(12) 0.0154(12) 0.0071(10) 0.0070(10) 0.0121(10)
C6B 0.0306(15) 0.0430(15) 0.0140(12) 0.0107(11) 0.0085(11) 0.0235(12)
C7B 0.0424(17) 0.0483(17) 0.0161(13) -0.0028(12) 0.0002(12) 0.0316(14)
C8B 0.0495(19) 0.0264(14) 0.0268(15) -0.0012(12) -0.0025(13) 0.0226(13)
C9B 0.0357(16) 0.0266(13) 0.0184(13) 0.0081(11) 0.0003(11) 0.0151(11)
C10B 0.0205(13) 0.0213(12) 0.0272(14) 0.0087(11) 0.0053(11) 0.0006(10)
O11B 0.0250(10) 0.0213(10) 0.0212(9) 0.0013(8) 0.0075(8) 0.0042(8)
C11B 0.033(2) 0.0248(19) 0.028(2) -0.0003(16) 0.0065(18) 0.0036(16)
O11B 0.0250(10) 0.0213(10) 0.0212(9) 0.0013(8) 0.0075(8) 0.0042(8)
C11B 0.033(2) 0.0248(19) 0.028(2) -0.0003(16) 0.0065(18) 0.0036(16)
C12B 0.0293(14) 0.0146(11) 0.0143(12) 0.0029(9) 0.0029(10) 0.0006(9)
C13B 0.0411(17) 0.0300(14) 0.0215(14) 0.0020(11) 0.0119(12) -0.0107(12)
C14B 0.079(3) 0.0497(19) 0.0131(14) 0.0055(13) 0.0075(15) -0.0338(18)
C15B 0.072(2) 0.0322(15) 0.0183(15) 0.0121(12) -0.0168(15) -0.0282(15)
C16B 0.0500(19) 0.0200(13) 0.0280(15) 0.0058(12) -0.0133(13) 0.0032(12)
C17B 0.0361(15) 0.0220(12) 0.0198(13) 0.0051(10) 0.0028(11) 0.0110(11)
O18B 0.0310(10) 0.0280(12) 0.0256(11) 0.0099(9) 0.0052(8) 0.0054(9)
C18B 0.025(3) 0.031(3) 0.0175(19) 0.0083(18) 0.0012(18) 0.0080(16)
O18B 0.0310(10) 0.0280(12) 0.0256(11) 0.0099(9) 0.0052(8) 0.0054(9)
C18B 0.025(3) 0.031(3) 0.0175(19) 0.0083(18) 0.0012(18) 0.0080(16)
C19B 0.0158(11) 0.0148(10) 0.0144(11) 0.0075(9) 0.0042(9) 0.0043(8)
C20B 0.0226(13) 0.0167(11) 0.0148(12) 0.0047(9) 0.0042(10) 0.0041(9)
C21B 0.0216(13) 0.0170(11) 0.0295(14) 0.0062(10) -0.0044(11) 0.0008(10)
C22B 0.0153(13) 0.0197(12) 0.0505(17) 0.0157(12) 0.0075(12) 0.0061(10)
C23B 0.0257(14) 0.0279(13) 0.0361(15) 0.0092(12) 0.0187(12) 0.0130(11)
C24B 0.0216(13) 0.0213(12) 0.0183(12) 0.0014(10) 0.0054(10) 0.0059(10)
C25B 0.0150(15) 0.0273(16) 0.110(3) 0.022(2) 0.0106(18) 0.0090(12)
O25B 0.0190(9) 0.0400(10) 0.0365(10) 0.0170(8) 0.0090(8) 0.0134(7)

loop_
_atom_type_symbol
_atom_type_description
_atom_type_scat_dispersion_real
_atom_type_scat_dispersion_imag
_atom_type_scat_source
C C 0.0033 0.0016 'International Tables Vol C Tables 4.2.6.8 and 6.1.1.4'
H H 0.0000 0.0000 'International Tables Vol C Tables 4.2.6.8 and 6.1.1.4'
N N 0.0061 0.0033 'International Tables Vol C Tables 4.2.6.8 and 6.1.1.4'
O O 0.0106 0.0060 'International Tables Vol C Tables 4.2.6.8 and 6.1.1.4'

loop_
_geom_angle_atom_site_label_1
_geom_angle_atom_site_label_2
_geom_angle_atom_site_label_3
_geom_angle
C5A N1A C5A 10.6(4)
C5A N1A C1A 122.4(3)
C5A N1A C1A 112.3(3)
N1A C1A C2A 106.93(18)
N1A C1A C10A 106.60(17)
C2A C1A C10A 111.24(19)
N1A C1A C12A 113.04(18)
C2A C1A C12A 109.73(17)
C10A C1A C12A 109.26(18)
C3A C2A C1A 121.9(2)
C4A C3A C2A 122.3(3)
C4A C3A C19A 115.9(3)
C2A C3A C19A 121.6(2)
C4A C3A C4A 6.3(4)
C2A C3A C4A 117.2(2)
C19A C3A C4A 121.2(2)
C5A C4A C9A 120.0
C5A C4A C3A 118.0(3)
C9A C4A C3A 121.8(3)
N1A C5A C6A 123.3(3)
N1A C5A C4A 116.3(3)
C6A C5A C4A 120.0
C5A C6A C7A 120.0
O11A C7A C8A 124.5(3)
O11A C7A C6A 115.5(3)
C8A C7A C6A 120.0
C7A C8A C9A 120.0
C8A C9A C4A 120.0
C7A O11A C11A 117.4(4)
C3A C4A C9A 124.7(5)
C3A C4A C5A 117.1(5)
C9A C4A C5A 118.3(4)
C6A C5A C4A 120.9(4)
C6A C5A N1A 117.3(5)
C4A C5A N1A 121.7(5)
C7A C6A C5A 118.4(5)
C8A C7A O11A 115.0(4)
C8A C7A C6A 122.1(4)
O11A C7A C6A 122.8(4)
C7A C8A C9A 118.3(5)
C4A C9A C8A 122.0(5)
C7A O11A C11A 117.2(4)
C17A C12A C13A 117.5(2)
C17A C12A C1A 122.14(19)
C13A C12A C1A 120.3(2)
C14A C13A C12A 121.0(2)
C13A C14A C15A 121.4(2)
C16A C15A C14A 117.7(2)
C16A C15A C18A 124.0(2)
C14A C15A C18A 118.4(2)
C15A C16A C17A 120.9(2)
C12A C17A C16A 121.4(2)
O18A C18A C15A 112.0(2)
C24A C19A C20A 118.4(2)
C24A C19A C3A 122.9(2)
C20A C19A C3A 118.6(2)
C21A C20A C19A 120.5(3)
C20A C21A C22A 120.7(2)
C21A C22A C23A 118.9(2)
C21A C22A C25A 119.2(2)
C23A C22A C25A 121.9(3)
C22A C23A C24A 120.3(2)
C19A C24A C23A 121.1(2)
O25A C25A C22A 114.0(2)
C5B N1B C1B 119.53(17)
N1B C1B C2B 108.66(18)
N1B C1B C19B 112.30(19)
C2B C1B C19B 109.24(17)
N1B C1B C10B 107.13(17)
C2B C1B C10B 109.66(19)
C19B C1B C10B 109.81(18)
C3B C2B C1B 123.8(2)
C2B C3B C4B 119.9(2)
C2B C3B C12B 119.0(2)
C4B C3B C12B 121.08(19)
C9B C4B C5B 118.3(2)
C9B C4B C3B 124.1(2)
C5B C4B C3B 117.57(19)
C6B C5B N1B 120.2(2)
C6B C5B C4B 120.1(2)
N1B C5B C4B 119.5(2)
C7B C6B C5B 120.0(2)
C6B C7B C8B 120.6(2)
C6B C7B O11B 107.5(3)
C8B C7B O11B 130.8(3)
C6B C7B O11B 128.9(3)
C8B C7B O11B 109.4(3)
O11B C7B O11B 29.72(16)
C9B C8B C7B 119.1(2)
C8B C9B C4B 121.9(2)
C7B O11B C11B 113.4(3)
C7B O11B C11B 111.0(3)
C13B C12B C17B 117.9(2)
C13B C12B C3B 120.6(2)
C17B C12B C3B 121.4(2)
C14B C13B C12B 120.6(3)
C15B C14B C13B 121.5(3)
C14B C15B C16B 118.1(3)
C14B C15B C18B 108.7(4)
C16B C15B C18B 132.4(4)
C14B C15B C18B 134.5(3)
C16B C15B C18B 106.9(3)
C18B C15B C18B 29.6(2)
C15B C16B C17B 121.3(3)
C16B C17B C12B 120.5(3)
O18B C18B C15B 106.3(4)
O18B C18B C15B 107.3(4)
C20B C19B C24B 118.2(2)
C20B C19B C1B 121.8(2)
C24B C19B C1B 119.9(2)
C19B C20B C21B 120.7(2)
C22B C21B C20B 121.2(2)
C21B C22B C23B 118.3(2)
C21B C22B C25B 121.3(3)
C23B C22B C25B 120.4(3)
C24B C23B C22B 120.9(2)
C23B C24B C19B 120.7(2)
O25B C25B C22B 110.9(2)

loop_
_geom_bond_atom_site_label_1
_geom_bond_atom_site_label_2
_geom_bond_distance
N1A C5A 1.381(3)
N1A C5A 1.441(5)
N1A C1A 1.479(3)
C1A C2A 1.512(3)
C1A C10A 1.529(3)
C1A C12A 1.539(3)
C2A C3A 1.337(3)
C3A C4A 1.327(6)
C3A C19A 1.496(3)
C3A C4A 1.618(4)
C4A C5A 1.3900
C4A C9A 1.3900
C5A C6A 1.3900
C6A C7A 1.3900
C7A O11A 1.371(4)
C7A C8A 1.3900
C8A C9A 1.3900
O11A C11A 1.417(5)
C4A C9A 1.381(7)
C4A C5A 1.407(7)
C5A C6A 1.395(7)
C6A C7A 1.390(7)
C7A C8A 1.378(6)
C7A O11A 1.386(5)
C8A C9A 1.394(7)
O11A C11A 1.425(5)
C12A C17A 1.387(3)
C12A C13A 1.394(3)
C13A C14A 1.378(4)
C14A C15A 1.391(4)
C15A C16A 1.386(3)
C15A C18A 1.507(3)
C16A C17A 1.387(3)
O18A C18A 1.406(3)
C19A C24A 1.380(4)
C19A C20A 1.395(3)
C20A C21A 1.385(4)
C21A C22A 1.385(4)
C22A C23A 1.385(3)
C22A C25A 1.509(3)
C23A C24A 1.390(3)
O25A C25A 1.408(4)
N1B C5B 1.407(3)
N1B C1B 1.469(3)
C1B C2B 1.512(3)
C1B C19B 1.538(3)
C1B C10B 1.541(3)
C2B C3B 1.340(3)
C3B C4B 1.464(3)
C3B C12B 1.491(3)
C4B C9B 1.388(3)
C4B C5B 1.410(3)
C5B C6B 1.392(3)
C6B C7B 1.385(4)
C7B C8B 1.388(4)
C7B O11B 1.390(4)
C7B O11B 1.417(4)
C8B C9B 1.385(4)
O11B C11B 1.419(5)
O11B C11B 1.414(5)
C12B C13B 1.389(3)
C12B C17B 1.395(4)
C13B C14B 1.383(4)
C14B C15B 1.372(5)
C15B C16B 1.380(5)
C15B C18B 1.515(6)
C15B C18B 1.612(6)
C16B C17B 1.381(3)
O18B C18B 1.436(6)
O18B C18B 1.420(7)
C19B C20B 1.385(3)
C19B C24B 1.396(3)
C20B C21B 1.391(3)
C21B C22B 1.380(4)
C22B C23B 1.390(4)
C22B C25B 1.501(4)
C23B C24B 1.383(3)
C25B O25B 1.413(3)
